data_2016496
loop_
_publ_author_name
'Smith, Graham'
'Wermuth, Urs D.'
'Young, David J.'
'White, Jonathan M.'

_publ_section_title
;
 The 1:1 proton-transfer compounds of 4-(phenyldiazenyl)aniline
 (aniline yellow) with 3-nitrophthalic, 4-nitrophthalic and
 5-nitroisophthalic acids
;
_journal_coeditor_code GZ3114
_journal_issue 3
_journal_name_full 'Acta Crystallographica Section C'
_journal_page_first o123
_journal_page_last o127
_journal_paper_doi 10.1107/S0108270108001595
_journal_volume 64
_journal_year 2008
_chemical_formula_iupac 'C12 H12 N3 + , C8 H4 N O6 -'
_chemical_formula_moiety 'C12 H12 N3 + , C8 H4 N O6 -'
_chemical_formula_sum 'C20 H16 N4 O6'
_chemical_formula_weight 408.37
_chemical_melting_point 441
_chemical_name_common '4-(phenylazo)anilinium hydrogen 3-nitrophthalate'
_chemical_name_systematic
;
4-(phenyldiazenyl)anilinium 2-carboxy-6-nitrobenzoate
;
_space_group_IT_number 14
_symmetry_cell_setting monoclinic
_symmetry_space_group_name_Hall '-P 2ybc'
_symmetry_space_group_name_H-M 'P 1 21/c 1'
_atom_sites_solution_hydrogens geom
_atom_sites_solution_primary direct
_atom_sites_solution_secondary difmap
_audit_creation_method 'SHELXL97 (Sheldrick, 2008)'
_cell_angle_alpha 90.00
_cell_angle_beta 98.198(2)
_cell_angle_gamma 90.00
_cell_formula_units_Z 4
_cell_length_a 17.873(2)
_cell_length_b 7.9729(10)
_cell_length_c 13.3054(16)
_cell_measurement_reflns_used 3539
_cell_measurement_temperature 130(2)
_cell_measurement_theta_max 27.23
_cell_measurement_theta_min 2.30
_cell_volume 1876.6(4)
_computing_cell_refinement 'SMART (Bruker, 2000)'
_computing_data_collection 'SMART (Bruker, 2000)'
_computing_data_reduction 'SAINT (Bruker, 1999)'
_computing_molecular_graphics 'PLATON (Spek, 2003)'
_computing_publication_material 'PLATON (Spek, 2003)'
_computing_structure_refinement 'SHELXL97 (Sheldrick, 2008)'
_computing_structure_solution 'SHELXS97 (Sheldrick, 2008)'
_diffrn_ambient_temperature 130(2)
_diffrn_measured_fraction_theta_full 0.998
_diffrn_measured_fraction_theta_max 0.998
_diffrn_measurement_device_type 'Bruker SMART CCD area-detector'
_diffrn_measurement_method '\f and \w'
_diffrn_radiation_monochromator graphite
_diffrn_radiation_source 'sealed tube'
_diffrn_radiation_type MoK\a
_diffrn_radiation_wavelength 0.71073
_diffrn_reflns_av_R_equivalents 0.0228
_diffrn_reflns_av_sigmaI/netI 0.0273
_diffrn_reflns_limit_h_max 17
_diffrn_reflns_limit_h_min -21
_diffrn_reflns_limit_k_max 9
_diffrn_reflns_limit_k_min -9
_diffrn_reflns_limit_l_max 15
_diffrn_reflns_limit_l_min -15
_diffrn_reflns_number 9511
_diffrn_reflns_theta_full 25.00
_diffrn_reflns_theta_max 25.00
_diffrn_reflns_theta_min 1.15
_diffrn_standards_decay_% 0
_exptl_absorpt_coefficient_mu 0.109
_exptl_absorpt_correction_T_max 0.99
_exptl_absorpt_correction_T_min 0.88
_exptl_absorpt_correction_type multi-scan
_exptl_absorpt_process_details '(SADABS; Bruker, 1999)'
_exptl_crystal_colour orange--yellow
_exptl_crystal_density_diffrn 1.445
_exptl_crystal_density_method 'not measured'
_exptl_crystal_description 'needle cut from block'
_exptl_crystal_F_000 848
_exptl_crystal_size_max 0.55
_exptl_crystal_size_mid 0.30
_exptl_crystal_size_min 0.15
_refine_diff_density_max 0.213
_refine_diff_density_min -0.179
_refine_ls_extinction_method none
_refine_ls_goodness_of_fit_ref 1.043
_refine_ls_hydrogen_treatment mixed
_refine_ls_matrix_type full
_refine_ls_number_parameters 320
_refine_ls_number_reflns 3306
_refine_ls_number_restraints 0
_refine_ls_restrained_S_all 1.043
_refine_ls_R_factor_all 0.0458
_refine_ls_R_factor_gt 0.0392
_refine_ls_shift/su_max 0.000
_refine_ls_shift/su_mean 0.000
_refine_ls_structure_factor_coef Fsqd
_refine_ls_weighting_details 'calc w = 1/[\s^2^(Fo^2^)+(0.0506P)^2^+0.5876P] where P=(Fo^2^+2Fc^2^)/3'
_refine_ls_weighting_scheme calc
_refine_ls_wR_factor_gt 0.0966
_refine_ls_wR_factor_ref 0.1001
_reflns_number_gt 2888
_reflns_number_total 3306
_reflns_threshold_expression I>2\s(I)
_cod_data_source_file gz3114.cif
_cod_data_source_block I
_cod_original_sg_symbol_H-M 'P 21/c'
_cod_database_code 2016496
_cod_database_fobs_code 2016496

loop_
_symmetry_equiv_pos_as_xyz
'x, y, z'
'-x, y+1/2, -z+1/2'
'-x, -y, -z'
'x, -y+1/2, z+1/2'

loop_
_atom_site_aniso_label
_atom_site_aniso_U_11
_atom_site_aniso_U_22
_atom_site_aniso_U_33
_atom_site_aniso_U_12
_atom_site_aniso_U_13
_atom_site_aniso_U_23
N1 0.0304(15) 0.0379(13) 0.0343(11) -0.0028(11) 0.0034(9) 0.0036(9)
N4 0.0251(7) 0.0193(7) 0.0203(7) -0.0008(5) 0.0050(5) -0.0008(6)
N11 0.0334(13) 0.0376(15) 0.0357(11) -0.0084(11) 0.0053(8) -0.0006(9)
C1 0.0262(13) 0.0348(19) 0.0251(13) -0.0035(14) 0.0045(10) -0.0003(11)
C2 0.037(2) 0.0207(13) 0.0283(15) -0.0055(13) 0.0052(11) -0.0003(9)
C3 0.0264(16) 0.0316(17) 0.0320(16) 0.0031(14) 0.0066(15) -0.0024(10)
C4 0.0244(19) 0.0255(19) 0.0143(18) -0.0028(11) 0.0048(11) -0.0014(9)
C5 0.0258(18) 0.0254(12) 0.0240(16) 0.0013(10) 0.0044(9) -0.0001(13)
C6 0.0237(14) 0.0369(17) 0.0319(15) 0.0026(12) 0.0043(9) -0.0008(13)
C11 0.0293(14) 0.0395(19) 0.0371(15) -0.0067(15) 0.0026(10) 0.0019(13)
C21 0.0431(17) 0.043(2) 0.091(3) -0.0077(16) 0.0205(15) -0.0078(18)
C31 0.050(2) 0.048(2) 0.122(4) -0.0154(17) 0.0184(19) -0.015(2)
C41 0.0229(17) 0.037(2) 0.081(3) -0.0141(11) 0.0003(12) 0.0119(14)
C51 0.0309(16) 0.049(2) 0.093(3) 0.0007(14) 0.0184(19) 0.0128(17)
C61 0.0421(19) 0.0359(16) 0.0622(19) -0.0065(14) 0.0115(17) 0.0007(13)
O11A 0.0439(7) 0.0316(7) 0.0437(7) -0.0145(5) 0.0183(6) -0.0185(6)
O12A 0.0282(6) 0.0216(6) 0.0250(6) -0.0043(5) 0.0093(4) -0.0026(4)
O21A 0.0278(6) 0.0187(6) 0.0201(5) 0.0011(4) 0.0063(4) -0.0005(4)
O22A 0.0255(6) 0.0231(6) 0.0207(5) 0.0029(4) 0.0049(4) 0.0029(4)
O31A 0.0335(6) 0.0213(6) 0.0489(8) 0.0009(5) 0.0122(5) 0.0009(5)
O32A 0.0249(6) 0.0405(8) 0.0569(8) -0.0085(5) 0.0109(5) -0.0010(6)
N3A 0.0267(7) 0.0255(7) 0.0260(7) -0.0014(6) 0.0047(5) 0.0017(6)
C1A 0.0296(8) 0.0235(8) 0.0182(7) 0.0005(6) 0.0068(6) 0.0009(6)
C2A 0.0259(8) 0.0211(8) 0.0137(7) 0.0012(6) 0.0048(6) 0.0013(6)
C3A 0.0265(8) 0.0232(8) 0.0209(8) 0.0003(6) 0.0057(6) 0.0003(6)
C4A 0.0247(8) 0.0346(10) 0.0328(9) 0.0036(7) 0.0077(7) -0.0009(7)
C5A 0.0324(9) 0.0285(9) 0.0386(10) 0.0106(7) 0.0088(7) -0.0025(7)
C6A 0.0382(9) 0.0209(8) 0.0284(8) 0.0028(7) 0.0081(7) -0.0028(7)
C11A 0.0325(8) 0.0209(8) 0.0217(8) -0.0012(7) 0.0073(6) 0.0019(6)
C21A 0.0220(7) 0.0155(7) 0.0226(8) -0.0041(6) 0.0068(6) 0.0012(6)

loop_
_atom_site_type_symbol
_atom_site_label
_atom_site_fract_x
_atom_site_fract_y
_atom_site_fract_z
_atom_site_U_iso_or_equiv
_atom_site_thermal_displace_type
_atom_site_calc_flag
_atom_site_refinement_flags
_atom_site_occupancy
N N1 0.16652(16) 0.1941(3) 0.61705(14) 0.0343(8) Uani . . 0.775(8)
N N4 0.42531(7) 0.58845(17) 0.58646(10) 0.0214(4) Uani . . 1.000
N N11 0.17087(14) 0.0416(4) 0.59911(15) 0.0355(8) Uani . . 0.775(8)
C C1 0.23519(19) 0.2852(5) 0.61061(19) 0.0286(9) Uani . . 0.775(8)
C C2 0.3059(2) 0.2105(4) 0.6120(2) 0.0286(9) Uani . . 0.775(8)
C C3 0.3675(2) 0.3120(5) 0.6047(3) 0.0298(9) Uani . . 0.775(8)
C C4 0.3591(3) 0.4821(5) 0.5958(4) 0.0212(11) Uani . . 0.775(8)
C C5 0.28978(17) 0.5562(7) 0.5953(3) 0.0250(9) Uani . . 0.775(8)
C C6 0.22771(15) 0.4571(6) 0.6042(2) 0.0308(9) Uani . . 0.775(8)
C C11 0.10308(18) -0.0511(6) 0.6070(2) 0.0355(9) Uani . . 0.775(8)
C C21 0.10199(19) -0.2117(6) 0.5708(3) 0.0580(13) Uani . . 0.775(8)
C C31 0.0405(3) -0.3127(8) 0.5766(5) 0.0727(16) Uani . . 0.775(8)
C C41 -0.02034(17) -0.2549(4) 0.6186(4) 0.0477(13) Uani . . 0.775(8)
C C51 -0.0195(2) -0.0934(5) 0.6546(5) 0.0567(13) Uani . . 0.775(8)
C C61 0.0419(2) 0.0109(4) 0.6479(3) 0.0463(10) Uani . . 0.775(8)
C C1' 0.2519(5) 0.2387(12) 0.6042(6) 0.017(3) Uiso . G 0.225(8)
C C2' 0.3263(6) 0.1848(10) 0.6096(7) 0.030(4) Uiso . G 0.225(8)
C C3' 0.3837(5) 0.3007(14) 0.6037(10) 0.027(3) Uiso . G 0.225(8)
C C4' 0.3666(6) 0.4703(12) 0.5925(13) 0.021(6) Uiso . G 0.225(8)
C C5' 0.2921(7) 0.5241(10) 0.5872(13) 0.042(7) Uiso . G 0.225(8)
C C6' 0.2348(5) 0.4083(13) 0.5930(8) 0.030(4) Uiso . G 0.225(8)
C C11' 0.0830(5) 0.0086(12) 0.6148(6) 0.024(2) Uiso . G 0.225(8)
C C21' 0.0932(5) -0.1467(14) 0.5712(7) 0.033(3) Uiso . G 0.225(8)
C C31' 0.0409(8) -0.2742(11) 0.5765(10) 0.050(5) Uiso . G 0.225(8)
C C41' -0.0217(7) -0.2464(15) 0.6255(13) 0.068(9) Uiso . G 0.225(8)
C C51' -0.0320(6) -0.0911(17) 0.6690(11) 0.046(5) Uiso . G 0.225(8)
C C61' 0.0204(6) 0.0363(12) 0.6637(7) 0.040(4) Uiso . G 0.225(8)
N N1' 0.2004(6) 0.1034(11) 0.6076(5) 0.027(2) Uiso . . 0.225(8)
N N11' 0.1326(6) 0.1493(11) 0.6172(5) 0.031(2) Uiso . . 0.225(8)
O O11A 0.46342(7) 1.15633(15) 0.40898(9) 0.0386(4) Uani . . 1.000
O O12A 0.48397(6) 0.95224(13) 0.30108(8) 0.0244(3) Uani . . 1.000
O O21A 0.40177(6) 0.63962(12) 0.22058(7) 0.0219(3) Uani . . 1.000
O O22A 0.44206(6) 0.60762(13) 0.38640(7) 0.0229(3) Uani . . 1.000
O O31A 0.28656(6) 0.47541(14) 0.32131(9) 0.0340(4) Uani . . 1.000
O O32A 0.17511(6) 0.55324(16) 0.34617(10) 0.0403(4) Uani . . 1.000
N N3A 0.24065(7) 0.58335(17) 0.33526(10) 0.0260(4) Uani . . 1.000
C C1A 0.36304(8) 0.96762(19) 0.35585(11) 0.0234(4) Uani . . 1.000
C C2A 0.34187(8) 0.79910(18) 0.33696(10) 0.0200(4) Uani . . 1.000
C C3A 0.26627(8) 0.75997(19) 0.34180(11) 0.0233(5) Uani . . 1.000
C C4A 0.21249(9) 0.8794(2) 0.35647(13) 0.0304(5) Uani . . 1.000
C C5A 0.23415(9) 1.0444(2) 0.36972(13) 0.0328(5) Uani . . 1.000
C C6A 0.30919(9) 1.0872(2) 0.37215(12) 0.0288(5) Uani . . 1.000
C C11A 0.44208(9) 1.03425(19) 0.35914(11) 0.0247(5) Uani . . 1.000
C C21A 0.39964(8) 0.66948(18) 0.31315(11) 0.0197(4) Uani . . 1.000
H H61 0.04180 0.12350 0.67130 0.0560 Uiso calc . 0.775(8)
H H2 0.31150 0.09230 0.61790 0.0340 Uiso calc . 0.775(8)
H H3 0.41610 0.26330 0.60600 0.0360 Uiso calc . 0.775(8)
H H5 0.28450 0.67440 0.58900 0.0300 Uiso calc . 0.775(8)
H H6 0.17970 0.50750 0.60590 0.0370 Uiso calc . 0.775(8)
H H21 0.14380 -0.25350 0.54170 0.0700 Uiso calc . 0.775(8)
H H31 0.04010 -0.42410 0.55120 0.0870 Uiso calc . 0.775(8)
H H41 -0.06250 -0.32570 0.62280 0.0570 Uiso calc . 0.775(8)
H H42 0.4226(10) 0.683(3) 0.6239(15) 0.038(5) Uiso . . 1.000
H H43 0.4724(12) 0.529(3) 0.6100(16) 0.049(6) Uiso . . 1.000
H H44 0.4269(10) 0.618(2) 0.5182(16) 0.041(5) Uiso . . 1.000
H H51 -0.06120 -0.05270 0.68430 0.0680 Uiso calc . 0.775(8)
H H2' 0.33800 0.06890 0.61720 0.0350 Uiso calc . 0.225(8)
H H3' 0.43450 0.26390 0.60730 0.0280 Uiso calc . 0.225(8)
H H5' 0.28050 0.64010 0.57950 0.0510 Uiso calc . 0.225(8)
H H6' 0.18390 0.44510 0.58940 0.0360 Uiso calc . 0.225(8)
H H21' 0.13600 -0.16570 0.53770 0.0390 Uiso calc . 0.225(8)
H H31' 0.04790 -0.38030 0.54670 0.0600 Uiso calc . 0.225(8)
H H41' -0.05730 -0.33300 0.63270 0.0820 Uiso calc . 0.225(8)
H H51' -0.07480 -0.07220 0.70250 0.0550 Uiso calc . 0.225(8)
H H61' 0.01330 0.14240 0.69350 0.0480 Uiso calc . 0.225(8)
H H4A 0.16130 0.84770 0.35730 0.0360 Uiso calc R 1.000
H H5A 0.19760 1.12840 0.37720 0.0390 Uiso calc R 1.000
H H6A 0.32440 1.20030 0.38520 0.0350 Uiso calc R 1.000
H H12A 0.5272(13) 1.018(3) 0.2966(17) 0.061(7) Uiso . . 1.000

loop_
_atom_type_symbol
_atom_type_description
_atom_type_scat_dispersion_real
_atom_type_scat_dispersion_imag
_atom_type_scat_source
C C 0.0033 0.0016 'International Tables Vol C Tables 4.2.6.8 and 6.1.1.4'
H H 0.0000 0.0000 'International Tables Vol C Tables 4.2.6.8 and 6.1.1.4'
N N 0.0061 0.0033 'International Tables Vol C Tables 4.2.6.8 and 6.1.1.4'
O O 0.0106 0.0060 'International Tables Vol C Tables 4.2.6.8 and 6.1.1.4'

loop_
_geom_angle_atom_site_label_1
_geom_angle_atom_site_label_2
_geom_angle_atom_site_label_3
_geom_angle
_geom_angle_publ_flag
C11A O12A H12A 107.4(14) no
N11 N1 C1 113.9(3) no
N11' N1' C1' 114.2(8) no
N1 N11 C11 114.4(3) no
N1' N11' C11' 111.4(8) no
C4 N4 H44 111.1(11) no
C4' N4 H44 110.1(13) no
C4' N4 H42 114.9(13) no
H43 N4 H44 106.7(16) no
C4 N4 H43 111.0(14) no
H42 N4 H44 109.4(16) no
C4 N4 H42 108.9(12) no
C4' N4 H43 105.6(14) no
H42 N4 H43 109.7(18) no
O31A N3A O32A 123.69(14) no
O32A N3A C3A 118.23(13) no
O31A N3A C3A 118.07(12) no
C2 C1 C6 120.3(3) no
N1 C1 C6 115.4(3) no
N1 C1 C2 124.2(3) no
C2' C1' C6' 120.05 no
N1' C1' C6' 127.4(9) no
N1' C1' C2' 112.5(8) no
C1 C2 C3 118.6(3) no
C1' C2' C3' 119.97 no
C2 C3 C4 120.6(4) no
C2' C3' C4' 119.98 no
N4 C4 C5 119.1(4) no
C3 C4 C5 121.0(4) no
N4 C4 C3 119.9(4) no
C3' C4' C5' 119.98 no
N4 C4' C5' 120.1(8) no
N4 C4' C3' 119.9(9) no
C4 C5 C6 119.3(5) no
C4' C5' C6' 120.01 no
C1 C6 C5 120.2(3) no
C1' C6' C5' 120.00 no
N11 C11 C21 115.2(3) no
N11 C11 C61 124.7(4) no
C21 C11 C61 120.1(3) no
C21' C11' C61' 119.94 no
N11' C11' C21' 126.3(8) no
N11' C11' C61' 113.8(8) no
C11 C21 C31 120.0(4) no
C11' C21' C31' 120.08 no
C21 C31 C41 120.9(5) no
C21' C31' C41' 119.95 no
C31 C41 C51 119.2(4) no
C31' C41' C51' 120.02 no
C41 C51 C61 120.5(4) no
C41' C51' C61' 119.97 no
C11 C61 C51 119.2(4) no
C11' C61' C51' 120.05 no
C3 C2 H2 121.00 no
C1 C2 H2 121.00 no
C3' C2' H2' 120.00 no
C1' C2' H2' 120.00 no
C2 C3 H3 120.00 no
C4 C3 H3 120.00 no
C2' C3' H3' 120.00 no
C4' C3' H3' 120.00 no
C4 C5 H5 120.00 no
C6 C5 H5 120.00 no
C4' C5' H5' 120.00 no
C6' C5' H5' 120.00 no
C1 C6 H6 120.00 no
C5 C6 H6 120.00 no
C1' C6' H6' 120.00 no
C5' C6' H6' 120.00 no
C31 C21 H21 120.00 no
C11 C21 H21 120.00 no
C31' C21' H21' 120.00 no
C11' C21' H21' 120.00 no
C21 C31 H31 120.00 no
C41 C31 H31 120.00 no
C41' C31' H31' 120.00 no
C21' C31' H31' 120.00 no
C51 C41 H41 120.00 no
C31 C41 H41 120.00 no
C51' C41' H41' 118.00 no
C31' C41' H41' 122.00 no
C61 C51 H51 120.00 no
C41 C51 H51 120.00 no
C41' C51' H51' 120.00 no
C61' C51' H51' 120.00 no
C51 C61 H61 120.00 no
C11 C61 H61 120.00 no
C11' C61' H61' 120.00 no
C51' C61' H61' 120.00 no
C2A C1A C11A 124.70(13) no
C6A C1A C11A 114.87(13) no
C2A C1A C6A 120.43(14) no
C1A C2A C21A 120.70(13) no
C3A C2A C21A 123.09(13) no
C1A C2A C3A 116.21(13) no
N3A C3A C2A 120.20(13) no
N3A C3A C4A 116.55(13) no
C2A C3A C4A 123.20(14) no
C3A C4A C5A 119.13(15) no
C4A C5A C6A 119.63(15) no
C1A C6A C5A 121.18(15) no
O11A C11A C1A 121.47(14) no
O12A C11A C1A 114.58(13) no
O11A C11A O12A 123.91(15) no
O21A C21A C2A 116.52(12) no
O22A C21A C2A 117.34(12) no
O21A C21A O22A 126.08(13) no
C3A C4A H4A 120.00 no
C5A C4A H4A 120.00 no
C4A C5A H5A 120.00 no
C6A C5A H5A 120.00 no
C1A C6A H6A 119.00 no
C5A C6A H6A 119.00 no

loop_
_geom_bond_atom_site_label_1
_geom_bond_atom_site_label_2
_geom_bond_distance
_geom_bond_publ_flag
O11A C11A 1.2085(19) no
O12A C11A 1.3228(19) no
O21A C21A 1.2604(17) no
O22A C21A 1.2479(18) no
O31A N3A 1.2214(17) no
O32A N3A 1.2245(17) no
O12A H12A 0.94(2) no
N1 N11 1.244(4) no
N1 C1 1.439(5) no
N1' N11' 1.290(15) no
N1' C1' 1.423(13) no
N4 C4' 1.421(10) no
N4 C4 1.475(5) no
N11 C11 1.436(5) no
N11' C11' 1.427(13) no
N4 H44 0.94(2) no
N4 H42 0.91(2) no
N4 H43 0.98(2) no
N3A C3A 1.480(2) no
C1 C2 1.395(5) no
C1 C6 1.379(6) no
C1' C2' 1.3895 no
C1' C6' 1.3896 no
C2 C3 1.381(5) no
C2' C3' 1.3912 no
C3 C4 1.368(6) no
C3' C4' 1.3896 no
C4 C5 1.372(6) no
C4' C5' 1.3911 no
C5 C6 1.381(5) no
C5' C6' 1.3891 no
C11 C61 1.381(5) no
C11 C21 1.367(7) no
C11' C61' 1.3898 no
C11' C21' 1.3903 no
C21 C31 1.374(7) no
C21' C31' 1.3896 no
C31 C41 1.371(7) no
C31' C41' 1.3907 no
C41 C51 1.373(6) no
C41' C51' 1.3901 no
C51 C61 1.390(5) no
C51' C61' 1.3902 no
C2 H2 0.9500 no
C2' H2' 0.9500 no
C3 H3 0.9500 no
C3' H3' 0.9500 no
C5 H5 0.9500 no
C5' H5' 0.9500 no
C6 H6 0.9500 no
C6' H6' 0.9500 no
C21 H21 0.9500 no
C21' H21' 0.9500 no
C31 H31 0.9500 no
C31' H31' 0.9500 no
C41 H41 0.9500 no
C41' H41' 0.9500 no
C51 H51 0.9500 no
C51' H51' 0.9500 no
C61 H61 0.9500 no
C61' H61' 0.9500 no
C1A C2A 1.409(2) no
C1A C11A 1.504(2) no
C1A C6A 1.394(2) no
C2A C3A 1.397(2) no
C2A C21A 1.526(2) no
C3A C4A 1.386(2) no
C4A C5A 1.376(2) no
C5A C6A 1.380(2) no
C4A H4A 0.9500 no
C5A H5A 0.9500 no
C6A H6A 0.9500 no

loop_
_geom_hbond_atom_site_label_D
_geom_hbond_atom_site_label_H
_geom_hbond_atom_site_label_A
_geom_hbond_site_symmetry_A
_geom_hbond_distance_DH
_geom_hbond_distance_HA
_geom_hbond_distance_DA
_geom_hbond_angle_DHA
_geom_hbond_publ_flag
O12A H12A O21A 2_655 0.94(2) 1.64(2) 2.5794(15) 175(2) yes
N4 H42 O11A 3_676 0.91(2) 2.50(2) 2.8399(18) 102.8(13) yes
N4 H42 O21A 4_565 0.91(2) 1.98(2) 2.8768(17) 167.7(19) yes
N4 H43 O22A 3_666 0.98(2) 1.87(2) 2.8194(17) 162.3(19) yes
N4 H43 O12A 4_565 0.98(2) 2.53(2) 2.9164(17) 103.7(14) yes
N4 H44 O22A . 0.94(2) 1.81(2) 2.7250(16) 161.7(15) yes
C6A H6A O31A 1_565 0.95 2.41 3.182(2) 138 yes

loop_
_geom_torsion_atom_site_label_1
_geom_torsion_atom_site_label_2
_geom_torsion_atom_site_label_3
_geom_torsion_atom_site_label_4
_geom_torsion
_geom_torsion_publ_flag
C1 N1 N11 C11 179.0(2) no
N11 N1 C1 C2 -16.8(3) no
N11 N1 C1 C6 164.2(2) no
N1 N11 C11 C21 169.1(3) no
N1 N11 C11 C61 -11.2(4) no
O31A N3A C3A C4A 179.26(14) no
O31A N3A C3A C2A -3.1(2) no
O32A N3A C3A C2A 175.50(14) no
O32A N3A C3A C4A -2.2(2) no
N1 C1 C6 C5 -178.5(3) no
N1 C1 C2 C3 179.6(3) no
C6 C1 C2 C3 -1.3(4) no
C2 C1 C6 C5 2.4(4) no
C1 C2 C3 C4 -0.3(5) no
C2 C3 C4 C5 0.9(7) no
C2 C3 C4 N4 -179.0(3) no
N4 C4 C5 C6 -179.9(3) no
C3 C4 C5 C6 0.2(7) no
C4 C5 C6 C1 -1.8(5) no
C61 C11 C21 C31 -1.1(6) no
N11 C11 C61 C51 -177.7(4) no
C21 C11 C61 C51 2.0(6) no
N11 C11 C21 C31 178.6(4) no
C11 C21 C31 C41 -0.1(8) no
C21 C31 C41 C51 0.4(9) no
C31 C41 C51 C61 0.5(8) no
C41 C51 C61 C11 -1.7(7) no
C6A C1A C2A C21A 176.53(13) no
C11A C1A C2A C3A 177.04(13) no
C6A C1A C2A C3A -3.7(2) no
C2A C1A C11A O12A 29.2(2) no
C6A C1A C11A O11A 27.7(2) no
C6A C1A C11A O12A -150.09(14) no
C11A C1A C6A C5A 179.00(14) no
C11A C1A C2A C21A -2.8(2) no
C2A C1A C6A C5A -0.4(2) no
C2A C1A C11A O11A -152.97(15) no
C1A C2A C3A N3A -172.71(13) no
C1A C2A C21A O22A 81.36(17) no
C3A C2A C21A O21A 84.13(17) no
C3A C2A C21A O22A -98.41(17) no
C1A C2A C3A C4A 4.8(2) no
C21A C2A C3A N3A 7.1(2) no
C21A C2A C3A C4A -175.40(14) no
C1A C2A C21A O21A -96.10(16) no
N3A C3A C4A C5A 175.82(14) no
C2A C3A C4A C5A -1.8(2) no
C3A C4A C5A C6A -2.5(3) no
C4A C5A C6A C1A 3.6(2) no
